data_2235175
loop_
_publ_author_name
'Berger, Matthias'
'Auner, Norbert'
'Sinke, Tanja'
'Bolte, Michael'

_publ_section_title
;
 1,3-Bis(2,6-diisopropylphenyl)-1<i>H</i>-imidazol-3-ium bromide
 dichloromethane disolvate
;
_journal_coeditor_code NG5272
_journal_issue 6
_journal_name_full 'Acta Crystallographica Section E'
_journal_page_first o1845
_journal_paper_doi 10.1107/S1600536812022246
_journal_volume 68
_journal_year 2012
_chemical_formula_iupac 'C27 H37 N2 +, Br -, 2C H2 Cl2'
_chemical_formula_moiety 'C27 H37 N2 +, Br -, 2(C H2 Cl2)'
_chemical_formula_sum 'C29 H41 Br Cl4 N2'
_chemical_formula_weight 639.35
_chemical_name_systematic
;
1,3-Bis(2,6-diisopropylphenyl)-1<i>H</i>-imidazol-3-ium bromide
dichloromethane disolvate
;
_space_group_IT_number 11
_symmetry_cell_setting monoclinic
_symmetry_space_group_name_Hall '-P 2yb'
_symmetry_space_group_name_H-M 'P 1 21/m 1'
_atom_sites_solution_hydrogens geom
_atom_sites_solution_primary direct
_atom_sites_solution_secondary difmap
_audit_creation_method SHELXL-97
_cell_angle_alpha 90.00
_cell_angle_beta 102.332(7)
_cell_angle_gamma 90.00
_cell_formula_units_Z 2
_cell_length_a 9.1874(8)
_cell_length_b 16.5165(12)
_cell_length_c 11.0300(10)
_cell_measurement_reflns_used 19135
_cell_measurement_temperature 173(2)
_cell_measurement_theta_max 26.035
_cell_measurement_theta_min 3.345
_cell_volume 1635.1(2)
_computing_cell_refinement 'X-AREA (Stoe & Cie, 2001)'
_computing_data_collection 'X-AREA (Stoe & Cie, 2001)'
_computing_data_reduction 'X-AREA (Stoe & Cie, 2001)'
_computing_molecular_graphics 'XP in SHELXTL (Sheldrick, 2008)'
_computing_publication_material 'SHELXL97 (Sheldrick, 2008)'
_computing_structure_refinement 'SHELXL97 (Sheldrick, 2008)'
_computing_structure_solution 'SHELXS97 (Sheldrick, 2008)'
_diffrn_ambient_temperature 173(2)
_diffrn_measured_fraction_theta_full 0.997
_diffrn_measured_fraction_theta_max 0.987
_diffrn_measurement_device_type 'Stoe IPDS II two-circle'
_diffrn_measurement_method \w
_diffrn_radiation_monochromator 'Genix 3D multilayer optics'
_diffrn_radiation_source 'Genix 3D I\mS microfocus X-ray source'
_diffrn_radiation_type MoK\a
_diffrn_radiation_wavelength 0.71073
_diffrn_reflns_av_R_equivalents 0.0839
_diffrn_reflns_av_sigmaI/netI 0.0397
_diffrn_reflns_limit_h_max 11
_diffrn_reflns_limit_h_min -11
_diffrn_reflns_limit_k_max 20
_diffrn_reflns_limit_k_min -19
_diffrn_reflns_limit_l_max 13
_diffrn_reflns_limit_l_min -13
_diffrn_reflns_number 20988
_diffrn_reflns_theta_full 25.00
_diffrn_reflns_theta_max 25.71
_diffrn_reflns_theta_min 3.35
_diffrn_standards_number 0
_exptl_absorpt_coefficient_mu 1.604
_exptl_absorpt_correction_T_max 0.6995
_exptl_absorpt_correction_T_min 0.4893
_exptl_absorpt_correction_type multi-scan
_exptl_absorpt_process_details '(MULABS; Spek, 2009; Blessing, 1995)'
_exptl_crystal_colour colourless
_exptl_crystal_density_diffrn 1.299
_exptl_crystal_density_method 'not measured'
_exptl_crystal_description plate
_exptl_crystal_F_000 664
_exptl_crystal_size_max 0.52
_exptl_crystal_size_mid 0.28
_exptl_crystal_size_min 0.24
_refine_diff_density_max 0.432
_refine_diff_density_min -0.362
_refine_ls_extinction_method none
_refine_ls_goodness_of_fit_ref 1.031
_refine_ls_hydrogen_treatment constr
_refine_ls_matrix_type full
_refine_ls_number_parameters 197
_refine_ls_number_reflns 3200
_refine_ls_number_restraints 0
_refine_ls_restrained_S_all 1.031
_refine_ls_R_factor_all 0.0441
_refine_ls_R_factor_gt 0.0377
_refine_ls_shift/su_max 0.000
_refine_ls_shift/su_mean 0.000
_refine_ls_structure_factor_coef Fsqd
_refine_ls_weighting_details 'calc w=1/[\s^2^(Fo^2^)+(0.0410P)^2^+0.9357P] where P=(Fo^2^+2Fc^2^)/3'
_refine_ls_weighting_scheme calc
_refine_ls_wR_factor_gt 0.0875
_refine_ls_wR_factor_ref 0.0901
_reflns_number_gt 2867
_reflns_number_total 3200
_reflns_threshold_expression I>2\s(I)
_cod_data_source_file ng5272.cif
_cod_data_source_block I
_cod_original_sg_symbol_H-M 'P 21/m'
_cod_database_code 2235175
_cod_database_fobs_code 2235175

loop_
_symmetry_equiv_pos_as_xyz
'x, y, z'
'-x, y+1/2, -z'
'-x, -y, -z'
'x, -y-1/2, z'

loop_
_atom_site_type_symbol
_atom_site_label
_atom_site_fract_x
_atom_site_fract_y
_atom_site_fract_z
_atom_site_U_iso_or_equiv
_atom_site_adp_type
_atom_site_calc_flag
_atom_site_refinement_flags
_atom_site_occupancy
_atom_site_symmetry_multiplicity
_atom_site_disorder_assembly
_atom_site_disorder_group
N N1 0.29660(18) 0.18481(10) 0.41051(15) 0.0255(4) Uani d . 1 1 . .
C C1 0.2134(3) 0.2500 0.4158(3) 0.0241(6) Uani d S 1 2 . .
H H1 0.1119 0.2500 0.4222 0.029 Uiso calc SR 1 2 . .
C C2 0.4378(2) 0.20927(14) 0.4033(2) 0.0313(5) Uani d . 1 1 . .
H H2 0.5197 0.1751 0.3992 0.038 Uiso calc R 1 1 . .
C C3 0.1307(3) 0.11525(15) 0.1796(2) 0.0440(6) Uani d . 1 1 . .
H H3 0.1846 0.1682 0.1925 0.053 Uiso calc R 1 1 . .
C C4 -0.0359(4) 0.1327(2) 0.1415(3) 0.0594(8) Uani d . 1 1 . .
H H4A -0.0567 0.1626 0.0629 0.089 Uiso calc R 1 1 . .
H H4B -0.0669 0.1652 0.2059 0.089 Uiso calc R 1 1 . .
H H4C -0.0911 0.0815 0.1311 0.089 Uiso calc R 1 1 . .
C C5 0.1838(3) 0.0696(2) 0.0773(3) 0.0545(7) Uani d . 1 1 . .
H H5A 0.1607 0.1012 0.0004 0.082 Uiso calc R 1 1 . .
H H5B 0.1333 0.0171 0.0640 0.082 Uiso calc R 1 1 . .
H H5C 0.2917 0.0611 0.1017 0.082 Uiso calc R 1 1 . .
C C6 0.3631(3) 0.09778(16) 0.6435(2) 0.0394(5) Uani d . 1 1 . .
H H6 0.4138 0.1470 0.6197 0.047 Uiso calc R 1 1 . .
C C7 0.2619(4) 0.1250(3) 0.7253(4) 0.0934(15) Uani d . 1 1 . .
H H7A 0.1868 0.1621 0.6791 0.140 Uiso calc R 1 1 . .
H H7B 0.3203 0.1529 0.7980 0.140 Uiso calc R 1 1 . .
H H7C 0.2123 0.0779 0.7523 0.140 Uiso calc R 1 1 . .
C C8 0.4824(5) 0.0423(3) 0.7119(4) 0.1023(17) Uani d . 1 1 . .
H H8A 0.5472 0.0256 0.6565 0.153 Uiso calc R 1 1 . .
H H8B 0.4361 -0.0057 0.7401 0.153 Uiso calc R 1 1 . .
H H8C 0.5415 0.0707 0.7838 0.153 Uiso calc R 1 1 . .
C C11 0.2443(2) 0.10184(13) 0.4124(2) 0.0317(5) Uani d . 1 1 . .
C C12 0.1641(3) 0.06934(14) 0.3013(2) 0.0382(5) Uani d . 1 1 . .
C C13 0.1118(4) -0.00958(16) 0.3072(3) 0.0531(7) Uani d . 1 1 . .
H H13 0.0559 -0.0343 0.2342 0.064 Uiso calc R 1 1 . .
C C14 0.1396(4) -0.05222(16) 0.4166(3) 0.0578(8) Uani d . 1 1 . .
H H14 0.1019 -0.1057 0.4183 0.069 Uiso calc R 1 1 . .
C C15 0.2209(3) -0.01857(16) 0.5234(3) 0.0500(7) Uani d . 1 1 . .
H H15 0.2401 -0.0494 0.5978 0.060 Uiso calc R 1 1 . .
C C16 0.2761(3) 0.06008(14) 0.5248(2) 0.0366(5) Uani d . 1 1 . .
Br Br1 -0.17082(3) 0.2500 0.41902(3) 0.03239(11) Uani d S 1 2 . .
C C9 0.6207(8) 0.2781(5) 0.1008(6) 0.083(4) Uani d P 0.50 1 . .
H H9A 0.6687 0.2735 0.1899 0.100 Uiso calc PR 0.309(13) 1 A 1
H H9B 0.6987 0.2657 0.0540 0.100 Uiso calc PR 0.309(13) 1 A 1
H H9C 0.6825 0.2561 0.0452 0.100 Uiso calc PR 0.191(13) 1 A 2
H H9D 0.6666 0.2661 0.1886 0.100 Uiso calc PR 0.191(13) 1 A 2
Cl Cl1 0.5757(3) 0.3808(3) 0.0739(3) 0.1306(12) Uani d P 0.50 1 . .
Cl Cl2 0.4398(9) 0.2500 0.0600(7) 0.091(3) Uani d SP 0.38(3) 2 . 2
Cl Cl2' 0.4863(16) 0.1966(13) 0.0681(6) 0.129(7) Uani d P 0.309(13) 1 . 1
C C10 0.7893(8) 0.2231(4) 0.7366(6) 0.0643(18) Uani d P 0.50 1 . .
H H10A 0.7776 0.2363 0.6475 0.077 Uiso calc PR 0.50 1 . .
H H10B 0.7760 0.1639 0.7438 0.077 Uiso calc PR 0.50 1 . .
Cl Cl3 0.96814(15) 0.2500 0.81560(13) 0.0802(4) Uani d S 1 2 . .
Cl Cl4 0.6535(2) 0.27308(11) 0.79502(16) 0.0803(7) Uani d P 0.50 1 . .

loop_
_atom_site_aniso_label
_atom_site_aniso_U_11
_atom_site_aniso_U_22
_atom_site_aniso_U_33
_atom_site_aniso_U_12
_atom_site_aniso_U_13
_atom_site_aniso_U_23
N1 0.0245(9) 0.0254(8) 0.0255(8) 0.0012(7) 0.0030(7) -0.0009(7)
C1 0.0239(14) 0.0225(14) 0.0246(14) 0.000 0.0022(11) 0.000
C2 0.0247(10) 0.0374(11) 0.0322(11) 0.0053(9) 0.0074(8) -0.0019(9)
C3 0.0606(16) 0.0333(12) 0.0331(12) -0.0058(12) -0.0012(11) -0.0042(10)
C4 0.074(2) 0.0622(19) 0.0383(14) 0.0213(16) 0.0033(13) -0.0042(13)
C5 0.0549(17) 0.0630(18) 0.0446(15) 0.0006(15) 0.0085(13) -0.0039(14)
C6 0.0428(13) 0.0418(13) 0.0325(12) 0.0040(11) 0.0055(10) 0.0051(10)
C7 0.057(2) 0.142(4) 0.081(3) 0.000(2) 0.0153(19) -0.065(3)
C8 0.100(3) 0.100(3) 0.080(3) 0.056(3) -0.042(2) -0.025(2)
C11 0.0341(12) 0.0226(10) 0.0381(12) 0.0013(9) 0.0073(9) -0.0009(9)
C12 0.0456(14) 0.0276(11) 0.0384(12) -0.0020(10) 0.0025(10) -0.0018(10)
C13 0.071(2) 0.0321(13) 0.0501(16) -0.0120(13) 0.0003(14) -0.0050(12)
C14 0.081(2) 0.0268(13) 0.0620(18) -0.0124(13) 0.0074(16) 0.0036(12)
C15 0.0673(19) 0.0345(13) 0.0484(15) -0.0004(13) 0.0128(14) 0.0118(11)
C16 0.0396(13) 0.0321(12) 0.0381(12) 0.0050(10) 0.0082(10) 0.0048(10)
Br1 0.02843(17) 0.03733(18) 0.03321(18) 0.000 0.01058(12) 0.000
C9 0.056(3) 0.148(12) 0.041(3) -0.028(4) -0.003(2) -0.009(4)
Cl1 0.0784(17) 0.170(3) 0.129(2) 0.0489(19) -0.0110(16) -0.020(2)
Cl2 0.068(3) 0.144(9) 0.063(3) 0.000 0.019(2) 0.000
Cl2' 0.094(7) 0.234(17) 0.063(2) -0.100(10) 0.024(3) -0.035(5)
C10 0.084(4) 0.064(4) 0.056(3) -0.011(3) 0.039(3) -0.015(3)
Cl3 0.0666(8) 0.1076(11) 0.0723(8) 0.000 0.0278(6) 0.000
Cl4 0.0721(10) 0.099(2) 0.0690(9) 0.0362(10) 0.0134(8) -0.0046(9)

loop_
_atom_type_symbol
_atom_type_description
_atom_type_scat_dispersion_real
_atom_type_scat_dispersion_imag
_atom_type_scat_source
C C 0.0033 0.0016 'International Tables Vol C Tables 4.2.6.8 and 6.1.1.4'
H H 0.0000 0.0000 'International Tables Vol C Tables 4.2.6.8 and 6.1.1.4'
Br Br -0.2901 2.4595 'International Tables Vol C Tables 4.2.6.8 and 6.1.1.4'
Cl Cl 0.1484 0.1585 'International Tables Vol C Tables 4.2.6.8 and 6.1.1.4'
N N 0.0061 0.0033 'International Tables Vol C Tables 4.2.6.8 and 6.1.1.4'

loop_
_geom_angle_atom_site_label_1
_geom_angle_atom_site_label_2
_geom_angle_atom_site_label_3
_geom_angle_site_symmetry_1
_geom_angle
C1 N1 C2 . 108.82(18)
C1 N1 C11 . 124.62(18)
C2 N1 C11 . 126.56(18)
N1 C1 N1 4_565 108.2(3)
N1 C1 H1 4_565 125.9
N1 C1 H1 . 125.9
C2 C2 N1 4_565 107.06(12)
C2 C2 H2 4_565 126.5
N1 C2 H2 . 126.5
C12 C3 C5 . 111.9(2)
C12 C3 C4 . 109.9(2)
C5 C3 C4 . 110.6(2)
C12 C3 H3 . 108.1
C5 C3 H3 . 108.1
C4 C3 H3 . 108.1
C3 C4 H4A . 109.5
C3 C4 H4B . 109.5
H4A C4 H4B . 109.5
C3 C4 H4C . 109.5
H4A C4 H4C . 109.5
H4B C4 H4C . 109.5
C3 C5 H5A . 109.5
C3 C5 H5B . 109.5
H5A C5 H5B . 109.5
C3 C5 H5C . 109.5
H5A C5 H5C . 109.5
H5B C5 H5C . 109.5
C7 C6 C8 . 111.2(3)
C7 C6 C16 . 111.3(2)
C8 C6 C16 . 112.1(2)
C7 C6 H6 . 107.3
C8 C6 H6 . 107.3
C16 C6 H6 . 107.3
C6 C7 H7A . 109.5
C6 C7 H7B . 109.5
H7A C7 H7B . 109.5
C6 C7 H7C . 109.5
H7A C7 H7C . 109.5
H7B C7 H7C . 109.5
C6 C8 H8A . 109.5
C6 C8 H8B . 109.5
H8A C8 H8B . 109.5
C6 C8 H8C . 109.5
H8A C8 H8C . 109.5
H8B C8 H8C . 109.5
C16 C11 C12 . 124.2(2)
C16 C11 N1 . 118.2(2)
C12 C11 N1 . 117.7(2)
C11 C12 C13 . 116.2(2)
C11 C12 C3 . 123.7(2)
C13 C12 C3 . 120.1(2)
C14 C13 C12 . 121.2(3)
C14 C13 H13 . 119.4
C12 C13 H13 . 119.4
C15 C14 C13 . 120.8(2)
C15 C14 H14 . 119.6
C13 C14 H14 . 119.6
C14 C15 C16 . 121.2(2)
C14 C15 H15 . 119.4
C16 C15 H15 . 119.4
C15 C16 C11 . 116.4(2)
C15 C16 C6 . 121.1(2)
C11 C16 C6 . 122.5(2)
Cl2 C9 Cl1 . 92.2(4)
Cl2 C9 H9A . 116.6
Cl1 C9 H9A . 106.3
Cl2' C9 H9A . 106.3
Cl2 C9 H9B . 125.7
Cl1 C9 H9B . 106.3
Cl2' C9 H9B . 106.3
H9A C9 H9B . 106.4
Cl2 C9 H9C . 113.3
Cl1 C9 H9C . 113.3
Cl2 C9 H9D . 113.3
Cl1 C9 H9D . 113.3
Cl2' C9 H9D . 100.2
H9C C9 H9D . 110.6
Cl2' Cl1 C9 4_565 45.3(3)
Cl1 Cl2' C9 4_565 106.2(9)
Cl4 C10 Cl3 . 111.7(3)
Cl4 C10 H10A . 109.3
Cl3 C10 H10A . 109.3
Cl4 C10 H10B . 109.3
Cl3 C10 H10B . 109.3
H10A C10 H10B . 107.9

loop_
_geom_bond_atom_site_label_1
_geom_bond_atom_site_label_2
_geom_bond_site_symmetry_2
_geom_bond_distance
N1 C1 . 1.329(2)
N1 C2 . 1.377(3)
N1 C11 . 1.454(3)
C1 N1 4_565 1.329(2)
C1 H1 . 0.9500
C2 C2 4_565 1.346(5)
C2 H2 . 0.9500
C3 C12 . 1.515(3)
C3 C5 . 1.521(4)
C3 C4 . 1.525(4)
C3 H3 . 1.0000
C4 H4A . 0.9800
C4 H4B . 0.9800
C4 H4C . 0.9800
C5 H5A . 0.9800
C5 H5B . 0.9800
C5 H5C . 0.9800
C6 C7 . 1.496(4)
C6 C8 . 1.503(4)
C6 C16 . 1.514(3)
C6 H6 . 1.0000
C7 H7A . 0.9800
C7 H7B . 0.9800
C7 H7C . 0.9800
C8 H8A . 0.9800
C8 H8B . 0.9800
C8 H8C . 0.9800
C11 C16 . 1.394(3)
C11 C12 . 1.395(3)
C12 C13 . 1.396(4)
C13 C14 . 1.373(4)
C13 H13 . 0.9500
C14 C15 . 1.371(4)
C14 H14 . 0.9500
C15 C16 . 1.393(4)
C15 H15 . 0.9500
C9 Cl2 . 1.691(10)
C9 Cl1 . 1.757(10)
C9 Cl2' . 1.810(11)
C9 H9A . 0.9900
C9 H9B . 0.9900
C9 H9C . 0.9900
C9 H9D . 0.9900
Cl1 Cl2' 4_565 1.51(3)
Cl2 C9 4_565 1.691(10)
Cl2' C9 4_565 1.280(11)
Cl2' Cl1 4_565 1.51(3)
Cl2' Cl2' 4_565 1.76(4)
C10 Cl4 . 1.731(6)
C10 Cl3 . 1.745(7)
C10 H10A . 0.9900
C10 H10B . 0.9900
Cl3 C10 4_565 1.745(7)
Cl4 Cl4 4_565 0.763(4)
Cl4 C10 4_565 1.523(6)

loop_
_geom_hbond_atom_site_label_D
_geom_hbond_atom_site_label_H
_geom_hbond_atom_site_label_A
_geom_hbond_distance_DH
_geom_hbond_distance_HA
_geom_hbond_distance_DA
_geom_hbond_angle_DHA
C1 H1 Br1 0.95 2.59 3.538(3) 175.1

loop_
_geom_torsion_atom_site_label_1
_geom_torsion_atom_site_label_2
_geom_torsion_atom_site_label_3
_geom_torsion_atom_site_label_4
_geom_torsion_site_symmetry_4
_geom_torsion
C2 N1 C1 N1 4_565 0.8(3)
C11 N1 C1 N1 4_565 -179.28(14)
C1 N1 C2 C2 4_565 -0.50(18)
C11 N1 C2 C2 4_565 179.60(16)
C1 N1 C11 C16 . -98.5(3)
C2 N1 C11 C16 . 81.4(3)
C1 N1 C11 C12 . 81.0(3)
C2 N1 C11 C12 . -99.1(3)
C16 C11 C12 C13 . 1.2(4)
N1 C11 C12 C13 . -178.1(2)
C16 C11 C12 C3 . -179.8(2)
N1 C11 C12 C3 . 0.8(4)
C5 C3 C12 C11 . 124.9(3)
C4 C3 C12 C11 . -111.8(3)
C5 C3 C12 C13 . -56.2(4)
C4 C3 C12 C13 . 67.1(3)
C11 C12 C13 C14 . -0.5(4)
C3 C12 C13 C14 . -179.5(3)
C12 C13 C14 C15 . -0.6(5)
C13 C14 C15 C16 . 0.9(5)
C14 C15 C16 C11 . -0.2(4)
C14 C15 C16 C6 . 178.7(3)
C12 C11 C16 C15 . -0.9(4)
N1 C11 C16 C15 . 178.5(2)
C12 C11 C16 C6 . -179.8(2)
N1 C11 C16 C6 . -0.4(3)
C7 C6 C16 C15 . -77.5(4)
C8 C6 C16 C15 . 47.7(4)
C7 C6 C16 C11 . 101.3(3)
C8 C6 C16 C11 . -133.5(3)
Cl2 C9 Cl1 Cl2' 4_565 2.7(5)
Cl2' C9 Cl1 Cl2' 4_565 7.6(4)
Cl1 C9 Cl2 C9 4_565 174.0(2)
Cl2' C9 Cl2 C9 4_565 1.6(6)
Cl2 C9 Cl2' C9 4_565 -177.7(8)
Cl1 C9 Cl2' C9 4_565 173.1(2)
Cl2 C9 Cl2' Cl1 4_565 175.3(9)
Cl1 C9 Cl2' Cl1 4_565 166.1(5)
Cl2 C9 Cl2' Cl2' 4_565 2.3(8)
Cl1 C9 Cl2' Cl2' 4_565 -6.9(2)
Cl4 C10 Cl3 C10 4_565 -50.6(3)
Cl3 C10 Cl4 Cl4 4_565 -121.8(4)
Cl3 C10 Cl4 C10 4_565 58.2(4)
